data_4515547
loop_
_publ_author_name
'Chen, Min-Hsien'
'Hsieh, Jen-Chieh'
'Lee, Yi-Hsien'
'Cheng, Chien-Hong'

_publ_section_title
;
 Controlled Synthesis of Enantioselective 1-Aminoindenes via
 Cobalt-Catalyzed [3 + 2] Annulation Reaction
;
_journal_issue 10
_journal_name_full 'ACS Catalysis'
_journal_page_first 9364
_journal_paper_doi 10.1021/acscatal.8b02566
_journal_volume 8
_journal_year 2018
_chemical_absolute_configuration rm
_chemical_formula_sum 'C28 H23 N S'
_chemical_formula_weight 405.53
_space_group_crystal_system triclinic
_space_group_IT_number 1
_space_group_name_Hall 'P 1'
_space_group_name_H-M_alt 'P 1'
_atom_sites_solution_hydrogens geom
_audit_creation_method SHELXL-2013
_cell_angle_alpha 73.570(4)
_cell_angle_beta 71.546(4)
_cell_angle_gamma 61.603(4)
_cell_formula_units_Z 2
_cell_length_a 10.0820(6)
_cell_length_b 10.3160(7)
_cell_length_c 12.2470(8)
_cell_measurement_reflns_used 3149
_cell_measurement_temperature 100(2)
_cell_measurement_theta_max 21.1636
_cell_measurement_theta_min 2.3518
_cell_volume 1049.43(12)
_computing_cell_refinement 'SAINT V8.34A (Bruker AXS Inc., 2013)'
_computing_data_collection 'APEX2 (Bruker AXS, 2010)'
_computing_data_reduction 'SAINT V8.34A (Bruker AXS Inc., 2013)'
_computing_molecular_graphics 'SHELXTL (Sheldrick, 2008)'
_computing_publication_material SHELXTL
_computing_structure_refinement 'SHELXL-2013 (Sheldrick, 2013)'
_diffrn_ambient_temperature 100(2)
_diffrn_detector_area_resol_mean 8.3333
_diffrn_measured_fraction_theta_full 0.944
_diffrn_measured_fraction_theta_max 0.938
_diffrn_measurement_device_type 'Bruker APEX-II CCD'
_diffrn_measurement_method '\f and \w scans'
_diffrn_radiation_type MoK\a
_diffrn_radiation_wavelength 0.71073
_diffrn_reflns_av_R_equivalents 0.0302
_diffrn_reflns_av_unetI/netI 0.0673
_diffrn_reflns_Laue_measured_fraction_full 0.944
_diffrn_reflns_Laue_measured_fraction_max 0.938
_diffrn_reflns_limit_h_max 12
_diffrn_reflns_limit_h_min -12
_diffrn_reflns_limit_k_max 12
_diffrn_reflns_limit_k_min -12
_diffrn_reflns_limit_l_max 15
_diffrn_reflns_limit_l_min -15
_diffrn_reflns_number 13383
_diffrn_reflns_point_group_measured_fraction_full 0.876
_diffrn_reflns_point_group_measured_fraction_max 0.861
_diffrn_reflns_theta_full 25.242
_diffrn_reflns_theta_max 26.450
_diffrn_reflns_theta_min 1.775
_exptl_absorpt_coefficient_mu 0.169
_exptl_absorpt_correction_T_max 0.9485
_exptl_absorpt_correction_T_min 0.8177
_exptl_absorpt_correction_type multi-scan
_exptl_absorpt_process_details 'SADABS V2012/1 (Bruker AXS Inc.)'
_exptl_crystal_colour Orange
_exptl_crystal_density_diffrn 1.283
_exptl_crystal_density_meas ?
_exptl_crystal_density_method 'not measured'
_exptl_crystal_description Lump
_exptl_crystal_F_000 428
_exptl_crystal_size_max 0.25
_exptl_crystal_size_mid 0.15
_exptl_crystal_size_min 0.10
_refine_diff_density_max 1.036
_refine_diff_density_min -0.424
_refine_diff_density_rms 0.087
_refine_ls_abs_structure_details
;
 Flack x determined using 1710 quotients [(I+)-(I-)]/[(I+)+(I-)]
 (Parsons and Flack (2004), Acta Cryst. A60, s61).
;
_refine_ls_abs_structure_Flack 0.08(5)
_refine_ls_extinction_method none
_refine_ls_goodness_of_fit_ref 1.048
_refine_ls_hydrogen_treatment constr
_refine_ls_matrix_type full
_refine_ls_number_parameters 563
_refine_ls_number_reflns 7451
_refine_ls_number_restraints 42
_refine_ls_restrained_S_all 1.052
_refine_ls_R_factor_all 0.1560
_refine_ls_R_factor_gt 0.1083
_refine_ls_shift/su_max 0.009
_refine_ls_shift/su_mean 0.001
_refine_ls_structure_factor_coef Fsqd
_refine_ls_weighting_details 'w=1/[\s^2^(Fo^2^)+(0.1818P)^2^+1.1537P] where P=(Fo^2^+2Fc^2^)/3'
_refine_ls_weighting_scheme calc
_refine_ls_wR_factor_gt 0.2803
_refine_ls_wR_factor_ref 0.3236
_reflns_Friedel_coverage 0.837
_reflns_Friedel_fraction_full 0.808
_reflns_Friedel_fraction_max 0.785
_reflns_number_gt 4725
_reflns_number_total 7451
_reflns_threshold_expression 'I > 2\s(I)'
_cod_data_source_file cs8b02566_si_002.cif
_cod_data_source_block 140512LT_0m_a
_cod_depositor_comments
;
The following automatic conversions were performed:

data item '_exptl_crystal_density_meas' value 'not measured' was
changed to '?' -- the value is perceived as not measured.

Automatic conversion script
Id: cif_fix_values 6909 2019-04-08 15:41:33Z antanas 
;
_cod_database_code 4515547
_shelx_space_group_comment
;
The symmetry employed for this shelxl refinement is uniquely defined
by the following loop, which should always be used as a source of
symmetry information in preference to the above space-group names.
They are only intended as comments.
;
_shelxl_version_number 2013-4

loop_
_space_group_symop_operation_xyz
'x, y, z'

loop_
_atom_site_label
_atom_site_type_symbol
_atom_site_fract_x
_atom_site_fract_y
_atom_site_fract_z
_atom_site_U_iso_or_equiv
_atom_site_adp_type
_atom_site_occupancy
_atom_site_site_symmetry_order
_atom_site_calc_flag
_atom_site_refinement_flags_posn
_atom_site_refinement_flags_adp
_atom_site_refinement_flags_occupancy
_atom_site_disorder_assembly
_atom_site_disorder_group
S1 S 0.9442(10) 0.4337(11) 0.1419(6) 0.080(3) Uani 0.609(15) 1 d D U P A 1
C1 C 0.901(5) 0.590(3) 0.111(3) 0.138(10) Uani 0.609(15) 1 d D U P A 1
H1A H 0.8185 0.6416 0.1729 0.207 Uiso 0.609(15) 1 calc R U P A 1
H1B H 0.8631 0.6265 0.0381 0.207 Uiso 0.609(15) 1 calc R U P A 1
H1C H 0.9902 0.6104 0.0991 0.207 Uiso 0.609(15) 1 calc R U P A 1
S1' S 0.8784(13) 0.5278(13) 0.1554(7) 0.060(3) Uani 0.391(15) 1 d D U P A 2
C1' C 0.990(5) 0.460(5) 0.225(4) 0.119(11) Uani 0.391(15) 1 d D U P A 2
H1'1 H 1.0707 0.3663 0.1993 0.179 Uiso 0.391(15) 1 calc R U P A 2
H1'2 H 0.9404 0.4396 0.3070 0.179 Uiso 0.391(15) 1 calc R U P A 2
H1'3 H 1.0366 0.5276 0.2181 0.179 Uiso 0.391(15) 1 calc R U P A 2
S2 S 0.5275(6) 0.2673(8) 1.1146(3) 0.125(2) Uani 1 1 d . . . . .
C2 C 0.7915(15) 0.4220(15) 0.2680(10) 0.062(3) Uani 1 1 d . . . . .
C3 C 0.7238(14) 0.4897(13) 0.3647(10) 0.056(3) Uani 1 1 d . . . . .
H3 H 0.7447 0.5692 0.3674 0.067 Uiso 1 1 calc R U . . .
C4 C 0.6268(12) 0.4472(12) 0.4579(10) 0.050(3) Uani 1 1 d . . . . .
H4 H 0.5814 0.4975 0.5236 0.060 Uiso 1 1 calc R U . . .
C5 C 0.5945(12) 0.3316(11) 0.4573(9) 0.045(2) Uani 1 1 d . . . . .
C6 C 0.6573(14) 0.2630(13) 0.3598(10) 0.055(3) Uani 1 1 d . . . . .
H6 H 0.6325 0.1863 0.3565 0.066 Uiso 1 1 calc R U . . .
C7 C 0.7581(16) 0.3069(16) 0.2654(10) 0.064(3) Uani 1 1 d . . . . .
H7 H 0.8038 0.2576 0.1992 0.077 Uiso 1 1 calc R U . . .
C8 C 0.4597(14) 0.1679(12) 0.5655(10) 0.055(3) Uani 1 1 d . . . . .
H8 H 0.5462 0.0940 0.5163 0.066 Uiso 1 1 calc R U . . .
C9 C 0.4360(11) 0.0876(10) 0.6921(8) 0.040(2) Uani 1 1 d . . . . .
C10 C 0.2976(11) 0.0766(10) 0.7212(8) 0.038(2) Uani 1 1 d . . . . .
C11 C 0.2232(12) 0.1461(12) 0.6225(9) 0.046(2) Uani 1 1 d . . . . .
C12 C 0.0888(12) 0.1506(13) 0.6081(9) 0.051(3) Uani 1 1 d . . . . .
H12 H 0.0294 0.1060 0.6681 0.061 Uiso 1 1 calc R U . . .
C13 C 0.0461(15) 0.2229(15) 0.5024(10) 0.066(3) Uani 1 1 d . . . . .
H13 H -0.0440 0.2270 0.4895 0.079 Uiso 1 1 calc R U . . .
C14 C 0.1323(18) 0.2900(19) 0.4144(12) 0.084(4) Uani 1 1 d . . . . .
H14 H 0.0979 0.3424 0.3441 0.101 Uiso 1 1 calc R U . . .
C15 C 0.2663(14) 0.2806(13) 0.4289(10) 0.062(3) Uani 1 1 d . . . . .
H15 H 0.3267 0.3234 0.3681 0.075 Uiso 1 1 calc R U . . .
C16 C 0.3122(13) 0.2080(11) 0.5332(9) 0.051(3) Uani 1 1 d . . . . .
C17 C 0.5567(13) 0.0266(12) 0.7617(11) 0.055(3) Uani 1 1 d . . . . .
C18 C 0.7074(13) 0.0009(12) 0.7065(11) 0.057(3) Uani 1 1 d . . . . .
H18 H 0.7306 0.0303 0.6245 0.068 Uiso 1 1 calc R U . . .
C19 C 0.8295(14) -0.0681(13) 0.7675(15) 0.073(4) Uani 1 1 d . . . . .
H19 H 0.9328 -0.0867 0.7272 0.087 Uiso 1 1 calc R U . . .
C20 C 0.7930(16) -0.1073(18) 0.8877(18) 0.090(5) Uani 1 1 d . . . . .
H20 H 0.8719 -0.1560 0.9309 0.108 Uiso 1 1 calc R U . . .
C21 C 0.6412(18) -0.0749(19) 0.9439(15) 0.085(4) Uani 1 1 d . . . . .
H21 H 0.6161 -0.0964 1.0266 0.102 Uiso 1 1 calc R U . . .
C22 C 0.5268(13) -0.0134(13) 0.8844(10) 0.052(3) Uani 1 1 d . . . . .
H22 H 0.4244 0.0032 0.9261 0.062 Uiso 1 1 calc R U . . .
C23 C 0.2318(12) -0.0025(11) 0.8296(8) 0.041(2) Uani 1 1 d . . . . .
C24 C 0.0855(11) 0.0790(13) 0.8920(9) 0.046(2) Uani 1 1 d . . . . .
H24 H 0.0319 0.1826 0.8660 0.055 Uiso 1 1 calc R U . . .
C25 C 0.0173(13) 0.0086(15) 0.9928(9) 0.054(3) Uani 1 1 d . . . . .
H25 H -0.0837 0.0641 1.0339 0.065 Uiso 1 1 calc R U . . .
C26 C 0.0950(15) -0.1399(15) 1.0327(9) 0.056(3) Uani 1 1 d . . . . .
H26 H 0.0482 -0.1869 1.1014 0.067 Uiso 1 1 calc R U . . .
C27 C 0.2389(15) -0.2197(14) 0.9739(9) 0.057(3) Uani 1 1 d . . . . .
H27 H 0.2937 -0.3220 1.0030 0.068 Uiso 1 1 calc R U . . .
C28 C 0.3088(14) -0.1509(12) 0.8684(9) 0.052(3) Uani 1 1 d . . . . .
H28 H 0.4080 -0.2080 0.8258 0.063 Uiso 1 1 calc R U . . .
C29 C 0.367(2) 0.275(2) 1.0921(12) 0.093(5) Uani 1 1 d . . . . .
H29A H 0.2898 0.3791 1.0833 0.140 Uiso 1 1 calc R U . . .
H29B H 0.3243 0.2165 1.1588 0.140 Uiso 1 1 calc R U . . .
H29C H 0.3927 0.2341 1.0211 0.140 Uiso 1 1 calc R U . . .
C30 C 0.6015(13) 0.3578(14) 0.9816(9) 0.053(3) Uani 1 1 d . . . . .
C31 C 0.6284(19) 0.4775(17) 0.9732(16) 0.084(4) Uani 1 1 d . . . . .
H31 H 0.6014 0.5213 1.0402 0.101 Uiso 1 1 calc R U . . .
C32 C 0.7020(13) 0.5407(12) 0.8560(10) 0.053(3) Uani 1 1 d . . . . .
H32 H 0.7184 0.6276 0.8440 0.063 Uiso 1 1 calc R U . . .
C33 C 0.7429(14) 0.4609(15) 0.7688(10) 0.057(3) Uani 1 1 d . . . . .
C34 C 0.7120(14) 0.3542(13) 0.7755(10) 0.059(3) Uani 1 1 d . . . . .
H34 H 0.7351 0.3118 0.7086 0.070 Uiso 1 1 calc R U . . .
C35 C 0.6442(15) 0.3011(12) 0.8818(10) 0.062(3) Uani 1 1 d . . . . .
H35 H 0.6250 0.2177 0.8868 0.074 Uiso 1 1 calc R U . . .
C36 C 0.831(2) 0.6558(18) 0.6249(12) 0.093(6) Uani 1 1 d . . . . .
H36 H 0.7866 0.7079 0.6943 0.111 Uiso 1 1 calc R U . . .
C37 C 0.9637(16) 0.6787(13) 0.5581(9) 0.059(3) Uani 1 1 d . . . . .
C38 C 0.9746(15) 0.7528(12) 0.4559(11) 0.060(3) Uani 1 1 d . . . . .
C39 C 0.8132(13) 0.7980(13) 0.4386(11) 0.057(3) Uani 1 1 d . . . . .
C40 C 0.7563(16) 0.8843(13) 0.3288(12) 0.071(4) Uani 1 1 d . . . . .
H40 H 0.8190 0.9153 0.2609 0.085 Uiso 1 1 calc R U . . .
C41 C 0.5971(15) 0.9165(14) 0.3347(10) 0.061(3) Uani 1 1 d . . . . .
H41 H 0.5491 0.9715 0.2705 0.073 Uiso 1 1 calc R U . . .
C42 C 0.5229(15) 0.8660(14) 0.4331(11) 0.062(3) Uani 1 1 d . . . . .
H42 H 0.4206 0.8835 0.4360 0.075 Uiso 1 1 calc R U . . .
C43 C 0.578(2) 0.7922(16) 0.5294(13) 0.080(4) Uani 1 1 d . . . . .
H43 H 0.5147 0.7655 0.5991 0.096 Uiso 1 1 calc R U . . .
C44 C 0.7212(18) 0.7583(13) 0.5246(10) 0.061(3) Uani 1 1 d . . . . .
C45 C 1.1039(14) 0.6209(12) 0.6260(9) 0.053(3) Uani 1 1 d . . . . .
C46 C 1.112(2) 0.4958(17) 0.7122(11) 0.084(4) Uani 1 1 d . . . . .
H46 H 1.0549 0.4411 0.7210 0.100 Uiso 1 1 calc R U . . .
C47 C 1.222(2) 0.4558(19) 0.7905(14) 0.100(6) Uani 1 1 d . . . . .
H47 H 1.2360 0.3751 0.8536 0.120 Uiso 1 1 calc R U . . .
C48 C 1.2995(17) 0.5457(18) 0.7631(15) 0.084(5) Uani 1 1 d . . . . .
H48 H 1.3759 0.5237 0.8036 0.101 Uiso 1 1 calc R U . . .
C49 C 1.266(2) 0.659(2) 0.6823(16) 0.105(6) Uani 1 1 d . . . . .
H49 H 1.3149 0.7221 0.6706 0.126 Uiso 1 1 calc R U . . .
C50 C 1.182(2) 0.694(2) 0.6213(11) 0.079(4) Uani 1 1 d . . . . .
H50 H 1.1694 0.7810 0.5645 0.095 Uiso 1 1 calc R U . . .
C51 C 1.0981(17) 0.7899(14) 0.3763(13) 0.076(4) Uani 1 1 d . . . . .
C52 C 1.0627(18) 0.9413(16) 0.3335(15) 0.088(5) Uani 1 1 d . . . . .
H52 H 0.9625 1.0160 0.3579 0.106 Uiso 1 1 calc R U . . .
C53 C 1.174(2) 0.979(2) 0.2564(18) 0.131(10) Uani 1 1 d . . . . .
H53 H 1.1501 1.0824 0.2300 0.157 Uiso 1 1 calc R U . . .
C54 C 1.307(3) 0.886(3) 0.2184(12) 0.126(10) Uani 1 1 d . . . . .
H54 H 1.3777 0.9200 0.1614 0.151 Uiso 1 1 calc R U . . .
C55 C 1.3547(17) 0.729(3) 0.2592(11) 0.113(8) Uani 1 1 d . . . . .
H55 H 1.4569 0.6595 0.2319 0.136 Uiso 1 1 calc R U . . .
C56 C 1.2475(17) 0.6804(18) 0.3400(9) 0.078(4) Uani 1 1 d . . . . .
H56 H 1.2744 0.5774 0.3692 0.094 Uiso 1 1 calc R U . . .
N1 N 0.4998(12) 0.2883(10) 0.5574(8) 0.058(3) Uani 1 1 d . . . . .
H1 H 0.4637 0.3358 0.6173 0.070 Uiso 1 1 calc R U . . .
N2 N 0.8218(14) 0.5211(12) 0.6580(8) 0.071(3) Uani 1 1 d . . . . .
H2 H 0.8705 0.4617 0.6050 0.085 Uiso 1 1 calc R U . . .

loop_
_atom_site_aniso_label
_atom_site_aniso_U_11
_atom_site_aniso_U_22
_atom_site_aniso_U_33
_atom_site_aniso_U_23
_atom_site_aniso_U_13
_atom_site_aniso_U_12
S1 0.075(5) 0.078(5) 0.070(4) 0.015(4) 0.000(3) -0.044(5)
C1 0.123(15) 0.078(11) 0.125(15) -0.001(13) 0.024(14) -0.014(13)
S1' 0.075(6) 0.051(6) 0.043(4) 0.017(4) 0.004(4) -0.043(5)
C1' 0.105(15) 0.092(15) 0.097(15) 0.014(15) -0.019(11) -0.009(15)
S2 0.135(4) 0.239(6) 0.0455(18) 0.022(3) -0.010(2) -0.147(5)
C2 0.067(8) 0.085(9) 0.052(6) 0.027(6) -0.032(6) -0.055(8)
C3 0.056(8) 0.056(7) 0.062(7) 0.005(6) -0.015(6) -0.035(6)
C4 0.032(6) 0.048(6) 0.071(7) -0.007(5) -0.001(5) -0.024(5)
C5 0.036(6) 0.039(5) 0.056(6) -0.006(4) -0.002(5) -0.018(5)
C6 0.056(7) 0.053(6) 0.066(7) 0.002(5) -0.017(6) -0.035(6)
C7 0.077(9) 0.093(9) 0.041(6) 0.005(6) -0.013(6) -0.059(8)
C8 0.055(7) 0.048(6) 0.058(6) -0.016(5) 0.022(5) -0.034(6)
C9 0.038(6) 0.028(4) 0.052(6) -0.016(4) 0.007(4) -0.018(4)
C10 0.033(5) 0.030(5) 0.043(5) -0.010(4) 0.002(4) -0.011(4)
C11 0.042(6) 0.047(6) 0.048(5) -0.008(5) 0.000(4) -0.024(5)
C12 0.037(6) 0.058(7) 0.048(6) -0.003(5) -0.006(5) -0.018(6)
C13 0.055(8) 0.084(9) 0.048(6) -0.001(6) -0.013(6) -0.024(8)
C14 0.072(10) 0.099(11) 0.054(7) 0.025(7) -0.013(7) -0.036(9)
C15 0.044(7) 0.056(7) 0.045(6) 0.011(5) 0.011(5) -0.011(6)
C16 0.050(7) 0.034(5) 0.055(6) -0.007(5) 0.011(5) -0.021(5)
C17 0.047(7) 0.052(6) 0.084(8) -0.041(6) 0.008(5) -0.032(6)
C18 0.036(6) 0.054(6) 0.089(8) -0.039(6) 0.000(6) -0.018(6)
C19 0.035(7) 0.060(7) 0.142(14) -0.066(9) -0.009(7) -0.013(6)
C20 0.039(8) 0.097(11) 0.154(16) -0.082(11) -0.026(9) -0.008(8)
C21 0.072(10) 0.105(11) 0.108(11) -0.048(9) -0.027(8) -0.039(9)
C22 0.034(6) 0.064(7) 0.069(7) -0.030(6) -0.004(5) -0.023(6)
C23 0.043(6) 0.046(5) 0.043(5) -0.005(4) -0.004(4) -0.029(5)
C24 0.023(5) 0.060(6) 0.053(6) -0.011(5) -0.001(4) -0.019(5)
C25 0.039(6) 0.091(9) 0.037(5) -0.017(5) -0.004(4) -0.030(7)
C26 0.064(8) 0.085(9) 0.033(5) -0.005(5) -0.005(5) -0.049(8)
C27 0.076(9) 0.062(7) 0.054(6) -0.001(5) -0.018(6) -0.047(7)
C28 0.062(8) 0.047(6) 0.049(6) -0.007(5) -0.003(5) -0.029(6)
C29 0.116(14) 0.144(15) 0.053(7) -0.019(8) -0.008(8) -0.085(13)
C30 0.045(7) 0.074(8) 0.045(6) -0.015(5) 0.010(5) -0.038(6)
C31 0.076(11) 0.072(9) 0.120(12) -0.020(8) -0.029(9) -0.037(9)
C32 0.046(7) 0.036(5) 0.078(7) 0.005(5) -0.021(6) -0.022(5)
C33 0.044(7) 0.071(8) 0.057(7) -0.033(6) -0.017(5) -0.008(6)
C34 0.051(8) 0.053(7) 0.051(6) -0.005(5) -0.006(5) -0.010(6)
C35 0.064(9) 0.037(5) 0.051(6) 0.008(5) -0.011(6) -0.004(6)
C36 0.145(15) 0.103(11) 0.065(8) -0.039(8) 0.039(9) -0.104(12)
C37 0.084(10) 0.053(6) 0.044(6) -0.017(5) 0.012(5) -0.042(7)
C38 0.054(8) 0.039(6) 0.077(8) -0.007(5) -0.010(6) -0.016(6)
C39 0.040(7) 0.058(7) 0.083(8) -0.033(6) -0.016(6) -0.014(6)
C40 0.063(9) 0.048(6) 0.080(8) 0.002(6) 0.011(7) -0.030(7)
C41 0.059(8) 0.067(7) 0.056(7) -0.004(6) -0.029(6) -0.020(7)
C42 0.061(8) 0.079(8) 0.067(7) -0.018(6) -0.004(6) -0.049(7)
C43 0.108(13) 0.070(8) 0.085(10) -0.019(7) -0.019(9) -0.053(10)
C44 0.090(11) 0.050(7) 0.056(7) -0.010(5) -0.004(6) -0.046(8)
C45 0.057(8) 0.039(5) 0.038(5) -0.012(4) -0.020(5) 0.008(5)
C46 0.116(14) 0.088(10) 0.064(8) -0.022(8) -0.014(8) -0.055(10)
C47 0.078(12) 0.074(9) 0.086(11) 0.019(8) -0.039(9) 0.011(9)
C48 0.053(9) 0.085(10) 0.115(12) -0.065(10) -0.036(8) 0.008(8)
C49 0.065(11) 0.094(12) 0.103(13) 0.030(11) -0.015(10) -0.020(10)
C50 0.099(12) 0.124(13) 0.041(6) -0.024(7) -0.007(7) -0.068(11)
C51 0.061(9) 0.041(6) 0.087(9) 0.007(6) 0.015(7) -0.020(7)
C52 0.064(10) 0.058(8) 0.126(13) 0.030(8) -0.022(9) -0.038(8)
C53 0.108(15) 0.158(17) 0.154(17) 0.115(15) -0.089(14) -0.116(15)
C54 0.142(18) 0.27(3) 0.045(7) 0.054(12) -0.043(10) -0.18(2)
C55 0.048(8) 0.26(3) 0.038(7) -0.033(11) -0.003(6) -0.074(13)
C56 0.060(9) 0.100(10) 0.031(5) 0.000(6) 0.003(5) -0.014(8)
N1 0.056(6) 0.048(5) 0.073(6) -0.027(5) 0.020(5) -0.034(5)
N2 0.094(9) 0.063(6) 0.058(6) -0.012(5) 0.005(6) -0.047(7)

loop_
_atom_type_symbol
_atom_type_description
_atom_type_scat_dispersion_real
_atom_type_scat_dispersion_imag
_atom_type_scat_source
C C 0.0033 0.0016 'International Tables Vol C Tables 4.2.6.8 and 6.1.1.4'
H H 0.0000 0.0000 'International Tables Vol C Tables 4.2.6.8 and 6.1.1.4'
N N 0.0061 0.0033 'International Tables Vol C Tables 4.2.6.8 and 6.1.1.4'
S S 0.1246 0.1234 'International Tables Vol C Tables 4.2.6.8 and 6.1.1.4'

loop_
_geom_angle_atom_site_label_1
_geom_angle_atom_site_label_2
_geom_angle_atom_site_label_3
_geom_angle
C1 S1 C2 102.8(17)
S1 C1 H1A 109.5
S1 C1 H1B 109.5
H1A C1 H1B 109.5
S1 C1 H1C 109.5
H1A C1 H1C 109.5
H1B C1 H1C 109.5
C1' S1' C2 81(2)
S1' C1' H1'1 109.5
S1' C1' H1'2 109.5
H1'1 C1' H1'2 109.5
S1' C1' H1'3 109.5
H1'1 C1' H1'3 109.5
H1'2 C1' H1'3 109.5
C29 S2 C30 103.9(7)
C3 C2 C7 118.0(10)
C3 C2 S1' 109.6(10)
C7 C2 S1' 131.2(11)
C3 C2 S1 132.3(9)
C7 C2 S1 109.2(11)
C2 C3 C4 122.2(10)
C2 C3 H3 118.9
C4 C3 H3 118.9
C3 C4 C5 120.4(11)
C3 C4 H4 119.8
C5 C4 H4 119.8
C6 C5 C4 119.0(9)
C6 C5 N1 123.0(9)
C4 C5 N1 118.0(9)
C5 C6 C7 119.7(10)
C5 C6 H6 120.1
C7 C6 H6 120.1
C2 C7 C6 120.5(12)
C2 C7 H7 119.7
C6 C7 H7 119.7
N1 C8 C16 117.6(10)
N1 C8 C9 111.1(9)
C16 C8 C9 102.3(8)
N1 C8 H8 108.5
C16 C8 H8 108.5
C9 C8 H8 108.5
C10 C9 C17 129.2(9)
C10 C9 C8 109.2(9)
C17 C9 C8 121.5(9)
C9 C10 C11 109.2(8)
C9 C10 C23 128.8(9)
C11 C10 C23 121.8(8)
C16 C11 C12 121.3(10)
C16 C11 C10 109.1(9)
C12 C11 C10 129.5(9)
C13 C12 C11 117.1(10)
C13 C12 H12 121.5
C11 C12 H12 121.5
C12 C13 C14 121.6(12)
C12 C13 H13 119.2
C14 C13 H13 119.2
C15 C14 C13 120.5(11)
C15 C14 H14 119.8
C13 C14 H14 119.8
C14 C15 C16 119.1(10)
C14 C15 H15 120.5
C16 C15 H15 120.5
C15 C16 C11 120.5(11)
C15 C16 C8 129.3(9)
C11 C16 C8 109.9(9)
C18 C17 C22 116.5(11)
C18 C17 C9 120.2(11)
C22 C17 C9 123.2(9)
C17 C18 C19 122.7(13)
C17 C18 H18 118.7
C19 C18 H18 118.7
C20 C19 C18 117.9(12)
C20 C19 H19 121.0
C18 C19 H19 121.0
C21 C20 C19 119.5(14)
C21 C20 H20 120.2
C19 C20 H20 120.2
C22 C21 C20 121.9(16)
C22 C21 H21 119.1
C20 C21 H21 119.1
C21 C22 C17 121.4(12)
C21 C22 H22 119.3
C17 C22 H22 119.3
C28 C23 C24 119.6(9)
C28 C23 C10 122.4(9)
C24 C23 C10 118.0(9)
C23 C24 C25 120.1(10)
C23 C24 H24 120.0
C25 C24 H24 120.0
C26 C25 C24 120.5(11)
C26 C25 H25 119.8
C24 C25 H25 119.8
C27 C26 C25 120.0(10)
C27 C26 H26 120.0
C25 C26 H26 120.0
C26 C27 C28 120.4(11)
C26 C27 H27 119.8
C28 C27 H27 119.8
C23 C28 C27 119.4(11)
C23 C28 H28 120.3
C27 C28 H28 120.3
S2 C29 H29A 109.5
S2 C29 H29B 109.5
H29A C29 H29B 109.5
S2 C29 H29C 109.5
H29A C29 H29C 109.5
H29B C29 H29C 109.5
C31 C30 C35 116.8(12)
C31 C30 S2 123.5(11)
C35 C30 S2 119.6(9)
C30 C31 C32 119.4(13)
C30 C31 H31 120.3
C32 C31 H31 120.3
C33 C32 C31 113.8(10)
C33 C32 H32 123.1
C31 C32 H32 123.1
C34 C33 C32 126.5(12)
C34 C33 N2 121.3(10)
C32 C33 N2 112.1(10)
C33 C34 C35 117.9(12)
C33 C34 H34 121.1
C35 C34 H34 121.1
C34 C35 C30 125.3(12)
C34 C35 H35 117.3
C30 C35 H35 117.3
N2 C36 C37 125.5(15)
N2 C36 C44 107.2(11)
C37 C36 C44 95.6(10)
N2 C36 H36 109.0
C37 C36 H36 109.0
C44 C36 H36 109.0
C38 C37 C36 124.8(15)
C38 C37 C45 118.6(11)
C36 C37 C45 116.2(11)
C37 C38 C51 132.4(14)
C37 C38 C39 98.9(11)
C51 C38 C39 128.6(12)
C44 C39 C40 118.1(11)
C44 C39 C38 117.0(12)
C40 C39 C38 124.9(11)
C41 C40 C39 114.6(10)
C41 C40 H40 122.7
C39 C40 H40 122.7
C42 C41 C40 116.9(10)
C42 C41 H41 121.5
C40 C41 H41 121.5
C41 C42 C43 126.1(13)
C41 C42 H42 117.0
C43 C42 H42 117.0
C44 C43 C42 117.8(14)
C44 C43 H43 121.1
C42 C43 H43 121.1
C39 C44 C43 126.3(14)
C39 C44 C36 103.5(12)
C43 C44 C36 130.2(12)
C50 C45 C46 119.9(12)
C50 C45 C37 126.1(11)
C46 C45 C37 112.7(11)
C45 C46 C47 113.9(14)
C45 C46 H46 123.0
C47 C46 H46 123.0
C48 C47 C46 115.2(12)
C48 C47 H47 122.4
C46 C47 H47 122.4
C49 C48 C47 118.6(15)
C49 C48 H48 120.7
C47 C48 H48 120.7
C50 C49 C48 128(2)
C50 C49 H49 116.1
C48 C49 H49 116.1
C49 C50 C45 124.2(18)
C49 C50 H50 117.9
C45 C50 H50 117.9
C52 C51 C56 120.0(13)
C52 C51 C38 117.4(13)
C56 C51 C38 122.6(11)
C53 C52 C51 118.9(18)
C53 C52 H52 120.6
C51 C52 H52 120.6
C54 C53 C52 123.5(18)
C54 C53 H53 118.2
C52 C53 H53 118.2
C53 C54 C55 121.5(12)
C53 C54 H54 119.3
C55 C54 H54 119.3
C56 C55 C54 118.6(17)
C56 C55 H55 120.7
C54 C55 H55 120.7
C55 C56 C51 117.5(16)
C55 C56 H56 121.3
C51 C56 H56 121.3
C5 N1 C8 122.1(9)
C5 N1 H1 118.9
C8 N1 H1 118.9
C36 N2 C33 129.7(11)
C36 N2 H2 115.2
C33 N2 H2 115.2

loop_
_geom_bond_atom_site_label_1
_geom_bond_atom_site_label_2
_geom_bond_distance
S1 C1 1.42(3)
S1 C2 1.827(14)
C1 H1A 0.9800
C1 H1B 0.9800
C1 H1C 0.9800
S1' C1' 1.42(3)
S1' C2 1.776(13)
C1' H1'1 0.9800
C1' H1'2 0.9800
C1' H1'3 0.9800
S2 C29 1.690(16)
S2 C30 1.765(11)
C2 C3 1.364(19)
C2 C7 1.390(17)
C3 C4 1.368(15)
C3 H3 0.9500
C4 C5 1.380(13)
C4 H4 0.9500
C5 C6 1.379(16)
C5 N1 1.403(13)
C6 C7 1.404(16)
C6 H6 0.9500
C7 H7 0.9500
C8 N1 1.449(12)
C8 C16 1.495(17)
C8 C9 1.540(14)
C8 H8 1.0000
C9 C10 1.378(13)
C9 C17 1.492(16)
C10 C11 1.453(15)
C10 C23 1.488(12)
C11 C16 1.392(13)
C11 C12 1.399(14)
C12 C13 1.384(15)
C12 H12 0.9500
C13 C14 1.397(18)
C13 H13 0.9500
C14 C15 1.37(2)
C14 H14 0.9500
C15 C16 1.382(16)
C15 H15 0.9500
C17 C18 1.380(15)
C17 C22 1.415(16)
C18 C19 1.425(18)
C18 H18 0.9500
C19 C20 1.39(2)
C19 H19 0.9500
C20 C21 1.38(2)
C20 H20 0.9500
C21 C22 1.355(18)
C21 H21 0.9500
C22 H22 0.9500
C23 C28 1.365(15)
C23 C24 1.391(14)
C24 C25 1.399(14)
C24 H24 0.9500
C25 C26 1.369(18)
C25 H25 0.9500
C26 C27 1.356(18)
C26 H26 0.9500
C27 C28 1.432(15)
C27 H27 0.9500
C28 H28 0.9500
C29 H29A 0.9800
C29 H29B 0.9800
C29 H29C 0.9800
C30 C31 1.356(17)
C30 C35 1.361(17)
C31 C32 1.51(2)
C31 H31 0.9500
C32 C33 1.373(16)
C32 H32 0.9500
C33 C34 1.255(17)
C33 N2 1.473(15)
C34 C35 1.361(16)
C34 H34 0.9500
C35 H35 0.9500
C36 N2 1.371(16)
C36 C37 1.423(18)
C36 C44 1.69(2)
C36 H36 1.0000
C37 C38 1.270(16)
C37 C45 1.646(18)
C38 C51 1.457(17)
C38 C39 1.533(16)
C39 C44 1.279(17)
C39 C40 1.502(18)
C40 C41 1.457(18)
C40 H40 0.9500
C41 C42 1.314(16)
C41 H41 0.9500
C42 C43 1.336(19)
C42 H42 0.9500
C43 C44 1.30(2)
C43 H43 0.9500
C45 C50 1.300(18)
C45 C46 1.403(17)
C46 C47 1.52(2)
C46 H46 0.9500
C47 C48 1.39(3)
C47 H47 0.9500
C48 C49 1.28(2)
C48 H48 0.9500
C49 C50 1.17(2)
C49 H49 0.9500
C50 H50 0.9500
C51 C52 1.403(17)
C51 C56 1.408(19)
C52 C53 1.36(2)
C52 H52 0.9500
C53 C54 1.25(3)
C53 H53 0.9500
C54 C55 1.43(3)
C54 H54 0.9500
C55 C56 1.40(2)
C55 H55 0.9500
C56 H56 0.9500
N1 H1 0.8800
N2 H2 0.8800
